data_7120473
loop_
_publ_author_name
'Chang, Wei-Cheng'
'Chang, Che-Wei William'
'Sigrist, Marc'
'Hua, Shao-An'
'Liu, Tsai-Jung'
'Lee, Gene-Hsiang'
'Jin, Bih-Yaw'
'CHEN, Chun-hsien'
'Peng, Shie-Ming'

_publ_section_title
;
 Nonhelical heterometallic [Mo2M(npo)4(NCS)2] string complexes (M = Fe,
 Co, Ni) with high single-molecule conductance
;
_journal_name_full 'Chem. Commun.'
_journal_paper_doi 10.1039/C7CC05449A
_journal_year 2017
_chemical_formula_sum 'C43 H34 Cl2 Mo2 N14 Ni S2'
_chemical_formula_weight 1132.45
_space_group_crystal_system triclinic
_space_group_IT_number 2
_space_group_name_Hall '-P 1'
_space_group_name_H-M_alt 'P -1'
_symmetry_space_group_name_Hall '-P 1'
_symmetry_space_group_name_H-M 'P -1'
_atom_sites_solution_hydrogens geom
_audit_creation_method SHELXL-2014/7
_audit_update_record
;
2017-03-08 deposited with the CCDC.
2017-07-17 downloaded from the CCDC.
;
_cell_angle_alpha 97.5181(11)
_cell_angle_beta 105.8370(8)
_cell_angle_gamma 112.0839(8)
_cell_formula_units_Z 2
_cell_length_a 11.9978(2)
_cell_length_b 12.8594(2)
_cell_length_c 16.6250(3)
_cell_measurement_reflns_used 29953
_cell_measurement_temperature 150(2)
_cell_measurement_theta_max 27.50
_cell_measurement_theta_min 1.00
_cell_volume 2206.79(7)
_computing_cell_refinement DENZO-SMN
_computing_data_collection 'NONIUS COLLECT'
_computing_data_reduction DENZO-SMN
_computing_molecular_graphics 'Bruker SHELXTL'
_computing_publication_material 'Bruker SHELXTL'
_computing_structure_refinement 'SHELXL-2014/7 (Sheldrick, 2014)'
_computing_structure_solution 'Bruker SHELXTL'
_diffrn_ambient_temperature 150(2)
_diffrn_measured_fraction_theta_full 0.999
_diffrn_measured_fraction_theta_max 0.994
_diffrn_measurement_device_type 'NONIUS KappaCCD'
_diffrn_measurement_method '\w scans'
_diffrn_radiation_type MoK\a
_diffrn_radiation_wavelength 0.71073
_diffrn_reflns_av_R_equivalents 0.0502
_diffrn_reflns_av_unetI/netI 0.0722
_diffrn_reflns_Laue_measured_fraction_full 0.999
_diffrn_reflns_Laue_measured_fraction_max 0.994
_diffrn_reflns_limit_h_max 15
_diffrn_reflns_limit_h_min -15
_diffrn_reflns_limit_k_max 16
_diffrn_reflns_limit_k_min -16
_diffrn_reflns_limit_l_max 21
_diffrn_reflns_limit_l_min -19
_diffrn_reflns_number 29946
_diffrn_reflns_point_group_measured_fraction_full 0.999
_diffrn_reflns_point_group_measured_fraction_max 0.994
_diffrn_reflns_theta_full 25.242
_diffrn_reflns_theta_max 27.499
_diffrn_reflns_theta_min 1.771
_exptl_absorpt_coefficient_mu 1.249
_exptl_absorpt_correction_T_max 0.875
_exptl_absorpt_correction_T_min 0.813
_exptl_absorpt_correction_type multi-scan
_exptl_absorpt_process_details 'SORTAV (Blessing, 1995)'
_exptl_crystal_colour dark-green
_exptl_crystal_density_diffrn 1.704
_exptl_crystal_density_meas ?
_exptl_crystal_description block
_exptl_crystal_F_000 1136
_exptl_crystal_size_max 0.16
_exptl_crystal_size_mid 0.16
_exptl_crystal_size_min 0.12
_refine_diff_density_max 1.413
_refine_diff_density_min -1.330
_refine_diff_density_rms 0.109
_refine_ls_extinction_method none
_refine_ls_goodness_of_fit_ref 1.088
_refine_ls_hydrogen_treatment constr
_refine_ls_matrix_type full
_refine_ls_number_parameters 605
_refine_ls_number_reflns 10086
_refine_ls_number_restraints 20
_refine_ls_restrained_S_all 1.095
_refine_ls_R_factor_all 0.0913
_refine_ls_R_factor_gt 0.0489
_refine_ls_shift/su_max 0.002
_refine_ls_shift/su_mean 0.000
_refine_ls_structure_factor_coef Fsqd
_refine_ls_weighting_details 'w=1/[\s^2^(Fo^2^)+(0.0678P)^2^+0.2160P] where P=(Fo^2^+2Fc^2^)/3'
_refine_ls_weighting_scheme calc
_refine_ls_wR_factor_gt 0.1252
_refine_ls_wR_factor_ref 0.1399
_reflns_Friedel_coverage 0.000
_reflns_number_gt 6562
_reflns_number_total 10086
_reflns_threshold_expression 'I > 2\s(I)'
_cod_data_source_file c7cc05449a2.cif
_cod_data_source_block ic13584
_cod_depositor_comments
;
The following automatic conversions were performed:

'_exptl_crystal_density_meas' value 'not_measured' was changed to '?'
- the value is perceived as not measured.

Automatic conversion script
Id: cif_fix_values 4973 2017-02-22 13:04:09Z antanas 
;
_cod_database_code 7120473
_shelx_shelxl_version_number 2014/7
_shelx_space_group_comment
; 
The symmetry employed for this shelxl refinement is uniquely defined 
by the following loop, which should always be used as a source of 
symmetry information in preference to the above space-group names. 
They are only intended as comments. 
;

loop_
_space_group_symop_operation_xyz
'x, y, z'
'-x, -y, -z'

loop_
_atom_site_label
_atom_site_type_symbol
_atom_site_fract_x
_atom_site_fract_y
_atom_site_fract_z
_atom_site_U_iso_or_equiv
_atom_site_adp_type
_atom_site_occupancy
_atom_site_site_symmetry_order
_atom_site_calc_flag
_atom_site_refinement_flags_posn
_atom_site_refinement_flags_adp
_atom_site_refinement_flags_occupancy
_atom_site_disorder_assembly
_atom_site_disorder_group
Mo1 Mo -0.32569(3) 0.37601(3) 0.26277(2) 0.02851(12) Uani 1 1 d . . . . .
Mo2 Mo -0.49641(3) 0.23912(3) 0.25633(2) 0.02616(11) Uani 1 1 d . . . . .
Ni1 Ni -0.70391(5) 0.07087(5) 0.24431(4) 0.03060(15) Uani 1 1 d . . . . .
N1 N -0.3976(3) 0.3405(3) 0.1207(2) 0.0344(9) Uani 1 1 d . . . . .
N2 N -0.5585(3) 0.1705(3) 0.1197(2) 0.0316(9) Uani 1 1 d . . . . .
N3 N -0.6901(3) -0.0072(3) 0.1316(2) 0.0356(9) Uani 1 1 d . . . . .
N4 N -0.4160(3) 0.4956(3) 0.2605(2) 0.0293(8) Uani 1 1 d . . . . .
N5 N -0.6077(3) 0.3339(3) 0.2286(2) 0.0275(8) Uani 1 1 d . . . . .
N6 N -0.7939(3) 0.1615(3) 0.1723(2) 0.0296(8) Uani 1 1 d . . . . .
N7 N -0.2659(3) 0.4251(3) 0.4045(2) 0.0276(8) Uani 1 1 d . . . . .
N8 N -0.4696(3) 0.2924(3) 0.3899(2) 0.0263(8) Uani 1 1 d . . . . .
N9 N -0.6867(3) 0.1761(3) 0.3588(2) 0.0296(8) Uani 1 1 d . . . . .
N10 N -0.2351(3) 0.2548(3) 0.2620(2) 0.0296(8) Uani 1 1 d . . . . .
N11 N -0.4129(3) 0.1221(3) 0.2803(2) 0.0297(8) Uani 1 1 d . . . . .
N12 N -0.5849(3) 0.0048(3) 0.3153(2) 0.0328(9) Uani 1 1 d . . . . .
N13 N -0.1338(3) 0.5229(3) 0.2685(2) 0.0336(9) Uani 1 1 d . . . . .
N14 N -0.8720(3) -0.0626(3) 0.2317(3) 0.0392(10) Uani 1 1 d . . . . .
C1 C -0.3470(5) 0.4202(5) 0.0790(3) 0.0456(13) Uani 1 1 d . . . . .
H1 H -0.2665 0.4846 0.1109 0.055 Uiso 1 1 calc R U . . .
C2 C -0.4039(5) 0.4138(5) -0.0050(3) 0.0575(16) Uani 1 1 d . . . . .
H2 H -0.3632 0.4706 -0.0316 0.069 Uiso 1 1 calc R U . . .
C3 C -0.5232(5) 0.3222(5) -0.0512(3) 0.0574(15) Uani 1 1 d . . . . .
H3 H -0.5669 0.3167 -0.1098 0.069 Uiso 1 1 calc R U . . .
C4 C -0.5777(5) 0.2394(5) -0.0118(3) 0.0461(13) Uani 1 1 d . . . . .
H4 H -0.6602 0.1773 -0.0424 0.055 Uiso 1 1 calc R U . . .
C5 C -0.5113(4) 0.2471(4) 0.0734(3) 0.0354(11) Uani 1 1 d . . . . .
C6 C -0.6313(4) 0.0525(4) 0.0829(3) 0.0347(11) Uani 1 1 d . . . . .
C7 C -0.6376(4) -0.0086(4) 0.0030(3) 0.0456(13) Uani 1 1 d . . . . .
H7 H -0.6028 0.0331 -0.0341 0.055 Uiso 1 1 calc R U . . .
C8 C -0.6938(5) -0.1277(5) -0.0206(4) 0.0560(16) Uani 1 1 d . . . . .
H8 H -0.6969 -0.1682 -0.0738 0.067 Uiso 1 1 calc R U . . .
C9 C -0.7458(5) -0.1889(5) 0.0323(3) 0.0525(15) Uani 1 1 d . . . . .
H9 H -0.7818 -0.2714 0.0182 0.063 Uiso 1 1 calc R U . . .
C10 C -0.7433(4) -0.1250(4) 0.1068(3) 0.0447(13) Uani 1 1 d . . . . .
H10 H -0.7814 -0.1661 0.1430 0.054 Uiso 1 1 calc R U . . .
C11 C -0.3482(5) 0.6122(4) 0.2780(3) 0.0376(11) Uani 1 1 d . . . . .
H11 H -0.2594 0.6420 0.2859 0.045 Uiso 1 1 calc R U . . .
C12 C -0.4005(5) 0.6896(4) 0.2848(3) 0.0386(12) Uani 1 1 d . . . . .
H12 H -0.3498 0.7704 0.2946 0.046 Uiso 1 1 calc R U . . .
C13 C -0.5278(5) 0.6484(4) 0.2772(3) 0.0427(12) Uani 1 1 d . . . . .
H13 H -0.5653 0.7006 0.2844 0.051 Uiso 1 1 calc R U . . .
C14 C -0.5997(4) 0.5304(4) 0.2591(3) 0.0356(11) Uani 1 1 d . . . . .
H14 H -0.6874 0.5007 0.2540 0.043 Uiso 1 1 calc R U . . .
C15 C -0.5436(4) 0.4531(4) 0.2481(3) 0.0296(10) Uani 1 1 d . . . . .
C16 C -0.7347(4) 0.2749(4) 0.1730(3) 0.0305(10) Uani 1 1 d . . . . .
C17 C -0.7976(4) 0.3209(4) 0.1146(3) 0.0365(11) Uani 1 1 d . . . . .
H17 H -0.7547 0.3999 0.1147 0.044 Uiso 1 1 calc R U . . .
C18 C -0.9193(4) 0.2547(4) 0.0573(3) 0.0419(12) Uani 1 1 d . . . . .
H18 H -0.9615 0.2869 0.0181 0.050 Uiso 1 1 calc R U . . .
C19 C -0.9799(4) 0.1399(4) 0.0574(3) 0.0381(11) Uani 1 1 d . . . . .
H19 H -1.0651 0.0917 0.0188 0.046 Uiso 1 1 calc R U . . .
C20 C -0.9145(4) 0.0970(4) 0.1145(3) 0.0347(11) Uani 1 1 d . . . . .
H20 H -0.9562 0.0175 0.1134 0.042 Uiso 1 1 calc R U . . .
C21 C -0.1472(4) 0.5084(4) 0.4544(3) 0.0331(10) Uani 1 1 d . . . . .
H21 H -0.0899 0.5454 0.4264 0.040 Uiso 1 1 calc R U . . .
C22 C -0.1059(4) 0.5418(4) 0.5424(3) 0.0434(12) Uani 1 1 d . . . . .
H22 H -0.0232 0.6029 0.5746 0.052 Uiso 1 1 calc R U . . .
C23 C -0.1866(5) 0.4848(4) 0.5842(3) 0.0453(13) Uani 1 1 d . . . . .
H23 H -0.1585 0.5045 0.6457 0.054 Uiso 1 1 calc R U . . .
C24 C -0.3071(4) 0.4001(4) 0.5362(3) 0.0323(10) Uani 1 1 d . . . . .
H24 H -0.3623 0.3592 0.5642 0.039 Uiso 1 1 calc R U . . .
C25 C -0.3489(4) 0.3738(3) 0.4454(3) 0.0266(9) Uani 1 1 d . . . . .
C26 C -0.5773(4) 0.2705(4) 0.4129(3) 0.0285(10) Uani 1 1 d . . . . .
C27 C -0.5847(4) 0.3436(4) 0.4806(3) 0.0323(10) Uani 1 1 d . . . . .
H27 H -0.5100 0.4110 0.5169 0.039 Uiso 1 1 calc R U . . .
C28 C -0.6969(5) 0.3186(4) 0.4942(3) 0.0407(12) Uani 1 1 d . . . . .
H28 H -0.7001 0.3668 0.5411 0.049 Uiso 1 1 calc R U . . .
C29 C -0.8064(5) 0.2234(4) 0.4402(3) 0.0437(12) Uani 1 1 d . . . . .
H29 H -0.8863 0.2055 0.4483 0.052 Uiso 1 1 calc R U . . .
C30 C -0.7967(5) 0.1548(4) 0.3739(3) 0.0409(12) Uani 1 1 d . . . . .
H30 H -0.8721 0.0885 0.3369 0.049 Uiso 1 1 calc R U . . .
C31 C -0.1216(4) 0.2817(4) 0.2480(3) 0.0376(11) Uani 1 1 d . . . . .
H31 H -0.0743 0.3593 0.2468 0.045 Uiso 1 1 calc R U . . .
C32 C -0.0726(5) 0.2036(5) 0.2357(3) 0.0492(14) Uani 1 1 d . . . . .
H32 H 0.0087 0.2277 0.2288 0.059 Uiso 1 1 calc R U . . .
C33 C -0.1420(5) 0.0888(5) 0.2332(3) 0.0486(13) Uani 1 1 d . . . . .
H33 H -0.1114 0.0321 0.2221 0.058 Uiso 1 1 calc R U . . .
C34 C -0.2559(5) 0.0591(4) 0.2474(3) 0.0412(12) Uani 1 1 d . . . . .
H34 H -0.3057 -0.0194 0.2451 0.049 Uiso 1 1 calc R U . . .
C35 C -0.3004(4) 0.1440(4) 0.2653(3) 0.0310(10) Uani 1 1 d . . . . .
C36 C -0.4607(4) 0.0389(4) 0.3223(3) 0.0320(10) Uani 1 1 d . . . . .
C37 C -0.3857(5) -0.0051(4) 0.3766(3) 0.0388(11) Uani 1 1 d . . . . .
H37 H -0.2986 0.0173 0.3816 0.047 Uiso 1 1 calc R U . . .
C38 C -0.4383(5) -0.0795(4) 0.4218(3) 0.0432(12) Uani 1 1 d . . . . .
H38 H -0.3871 -0.1068 0.4594 0.052 Uiso 1 1 calc R U . . .
C39 C -0.5670(5) -0.1152(4) 0.4125(3) 0.0418(12) Uani 1 1 d . . . . .
H39 H -0.6062 -0.1692 0.4416 0.050 Uiso 1 1 calc R U . . .
C40 C -0.6352(5) -0.0699(4) 0.3599(3) 0.0388(12) Uani 1 1 d . . . . .
H40 H -0.7224 -0.0920 0.3544 0.047 Uiso 1 1 calc R U . . .
C41 C -0.0457(6) 0.5555(6) 0.2461(4) 0.0388(15) Uani 0.712(2) 1 d . . P A 1
S1 S 0.0847(2) 0.60923(19) 0.21908(15) 0.0616(6) Uani 0.712(2) 1 d . . P A 1
C41' C -0.0543(13) 0.6228(10) 0.3215(9) 0.0388(15) Uani 0.288(2) 1 d D . P A 2
S1' S 0.0661(5) 0.7500(5) 0.3881(4) 0.0616(6) Uani 0.288(2) 1 d D . P A 2
C43 C 0.0302(9) 0.7873(7) 0.4090(6) 0.076(3) Uani 0.574(3) 1 d D U P B 1
H43A H 0.0483 0.7815 0.3543 0.091 Uiso 0.574(3) 1 calc R U P B 1
H43B H -0.0584 0.7287 0.3968 0.091 Uiso 0.574(3) 1 calc R U P B 1
Cl1 Cl 0.1361(3) 0.7579(2) 0.48456(18) 0.0746(9) Uani 0.574(3) 1 d D . P B 1
Cl2 Cl 0.0414(4) 0.9228(3) 0.4441(3) 0.1141(14) Uani 0.574(3) 1 d D U P B 1
C43' C -0.0006(12) 0.5527(16) 0.1119(7) 0.076(3) Uani 0.309(2) 1 d D . P C -2
H43C H -0.0528 0.4864 0.1302 0.091 Uiso 0.309(2) 1 calc R U P C -2
H43D H -0.0346 0.6116 0.1166 0.091 Uiso 0.309(2) 1 calc R U P C -2
Cl1' Cl -0.0225(5) 0.5031(7) 0.0019(5) 0.0746(9) Uani 0.309(2) 1 d D . P C -2
Cl2' Cl 0.1595(8) 0.6141(6) 0.1852(5) 0.1141(14) Uani 0.309(2) 1 d D . P C -2
C43" C 0.022(4) 0.969(3) 0.4972(12) 0.076(3) Uani 0.134(2) 1 d D . P D -3
H43E H 0.0437 1.0126 0.4545 0.091 Uiso 0.134(2) 1 calc R U P D -3
H43F H -0.0723 0.9274 0.4780 0.091 Uiso 0.134(2) 1 calc R U P D -3
Cl1" Cl 0.0786(11) 1.0666(9) 0.5970(8) 0.0746(9) Uani 0.134(2) 1 d D . P D -3
Cl2" Cl 0.0855(18) 0.8656(11) 0.4968(10) 0.1141(14) Uani 0.134(2) 1 d D . P D -3
C42 C -0.9777(5) -0.1262(4) 0.2073(3) 0.0471(13) Uani 1 1 d . . . . .
S2 S -1.13112(13) -0.21609(13) 0.17068(12) 0.0690(5) Uani 1 1 d . . . . .

loop_
_atom_site_aniso_label
_atom_site_aniso_U_11
_atom_site_aniso_U_22
_atom_site_aniso_U_33
_atom_site_aniso_U_23
_atom_site_aniso_U_13
_atom_site_aniso_U_12
Mo1 0.0208(2) 0.0325(2) 0.0289(2) 0.00955(16) 0.00806(16) 0.00805(17)
Mo2 0.0211(2) 0.0270(2) 0.0282(2) 0.00548(15) 0.00827(16) 0.00903(16)
Ni1 0.0223(3) 0.0255(3) 0.0407(3) 0.0049(2) 0.0107(3) 0.0084(2)
N1 0.025(2) 0.048(2) 0.031(2) 0.0114(18) 0.0113(16) 0.0141(19)
N2 0.024(2) 0.039(2) 0.0247(19) -0.0005(16) 0.0058(16) 0.0122(18)
N3 0.025(2) 0.032(2) 0.045(2) -0.0008(17) 0.0060(18) 0.0143(17)
N4 0.031(2) 0.0265(19) 0.0289(19) 0.0094(15) 0.0092(16) 0.0114(17)
N5 0.0227(19) 0.0260(19) 0.0311(19) 0.0075(15) 0.0080(15) 0.0086(16)
N6 0.0214(19) 0.031(2) 0.035(2) 0.0019(16) 0.0105(16) 0.0108(17)
N7 0.0219(19) 0.0256(19) 0.032(2) 0.0077(15) 0.0068(16) 0.0080(16)
N8 0.0245(19) 0.0251(18) 0.0285(19) 0.0090(15) 0.0114(15) 0.0077(16)
N9 0.032(2) 0.031(2) 0.035(2) 0.0137(16) 0.0185(17) 0.0171(17)
N10 0.0194(19) 0.039(2) 0.0275(19) 0.0069(16) 0.0082(15) 0.0110(17)
N11 0.025(2) 0.030(2) 0.036(2) 0.0070(16) 0.0094(16) 0.0142(17)
N12 0.030(2) 0.0227(19) 0.043(2) 0.0076(16) 0.0115(18) 0.0094(17)
N13 0.023(2) 0.037(2) 0.040(2) 0.0186(18) 0.0114(17) 0.0090(18)
N14 0.019(2) 0.026(2) 0.063(3) 0.0101(18) 0.0125(19) 0.0022(17)
C1 0.031(3) 0.070(4) 0.042(3) 0.026(3) 0.018(2) 0.021(3)
C2 0.046(3) 0.092(4) 0.043(3) 0.038(3) 0.025(3) 0.026(3)
C3 0.041(3) 0.099(5) 0.033(3) 0.022(3) 0.013(2) 0.029(3)
C4 0.034(3) 0.072(4) 0.031(3) 0.010(2) 0.010(2) 0.023(3)
C5 0.029(3) 0.056(3) 0.027(2) 0.007(2) 0.013(2) 0.023(2)
C6 0.018(2) 0.044(3) 0.037(3) -0.002(2) 0.004(2) 0.016(2)
C7 0.025(3) 0.059(3) 0.042(3) -0.009(2) 0.003(2) 0.020(2)
C8 0.031(3) 0.061(4) 0.059(4) -0.022(3) 0.001(3) 0.025(3)
C9 0.031(3) 0.046(3) 0.064(4) -0.015(3) -0.001(3) 0.021(3)
C10 0.030(3) 0.038(3) 0.058(3) -0.001(2) 0.001(2) 0.021(2)
C11 0.035(3) 0.034(3) 0.031(2) 0.011(2) 0.007(2) 0.004(2)
C12 0.047(3) 0.026(2) 0.034(3) 0.007(2) 0.013(2) 0.008(2)
C13 0.059(4) 0.032(3) 0.041(3) 0.008(2) 0.021(3) 0.021(3)
C14 0.035(3) 0.036(3) 0.034(3) 0.005(2) 0.014(2) 0.013(2)
C15 0.030(2) 0.033(2) 0.027(2) 0.0100(19) 0.0126(19) 0.013(2)
C16 0.025(2) 0.035(3) 0.031(2) 0.0031(19) 0.0092(19) 0.015(2)
C17 0.034(3) 0.036(3) 0.042(3) 0.009(2) 0.010(2) 0.020(2)
C18 0.032(3) 0.051(3) 0.041(3) 0.009(2) 0.005(2) 0.022(2)
C19 0.024(2) 0.046(3) 0.039(3) 0.001(2) 0.005(2) 0.017(2)
C20 0.023(2) 0.033(2) 0.043(3) 0.000(2) 0.011(2) 0.010(2)
C21 0.019(2) 0.033(2) 0.040(3) 0.008(2) 0.005(2) 0.008(2)
C22 0.025(3) 0.048(3) 0.044(3) 0.000(2) 0.005(2) 0.012(2)
C23 0.040(3) 0.055(3) 0.033(3) 0.002(2) 0.000(2) 0.024(3)
C24 0.033(3) 0.035(3) 0.030(2) 0.0119(19) 0.009(2) 0.016(2)
C25 0.027(2) 0.025(2) 0.029(2) 0.0074(18) 0.0092(19) 0.0121(19)
C26 0.029(2) 0.029(2) 0.028(2) 0.0118(18) 0.0122(19) 0.011(2)
C27 0.033(3) 0.036(3) 0.032(2) 0.015(2) 0.013(2) 0.017(2)
C28 0.050(3) 0.051(3) 0.037(3) 0.016(2) 0.022(2) 0.032(3)
C29 0.034(3) 0.053(3) 0.057(3) 0.019(3) 0.029(3) 0.022(3)
C30 0.035(3) 0.042(3) 0.047(3) 0.015(2) 0.020(2) 0.012(2)
C31 0.022(2) 0.054(3) 0.029(2) 0.005(2) 0.0092(19) 0.010(2)
C32 0.034(3) 0.070(4) 0.044(3) 0.000(3) 0.018(2) 0.024(3)
C33 0.043(3) 0.063(4) 0.050(3) 0.007(3) 0.021(3) 0.032(3)
C34 0.038(3) 0.048(3) 0.038(3) 0.007(2) 0.011(2) 0.021(2)
C35 0.027(2) 0.039(3) 0.025(2) 0.0062(19) 0.0064(19) 0.015(2)
C36 0.035(3) 0.025(2) 0.034(2) 0.0015(19) 0.009(2) 0.015(2)
C37 0.036(3) 0.045(3) 0.043(3) 0.012(2) 0.016(2) 0.024(2)
C38 0.054(3) 0.046(3) 0.039(3) 0.013(2) 0.019(3) 0.029(3)
C39 0.053(3) 0.029(3) 0.045(3) 0.010(2) 0.018(3) 0.018(2)
C40 0.040(3) 0.025(2) 0.052(3) 0.010(2) 0.021(2) 0.010(2)
C41 0.035(4) 0.040(4) 0.041(4) 0.017(3) 0.010(3) 0.016(3)
S1 0.0501(12) 0.0695(13) 0.0801(14) 0.0412(11) 0.0373(11) 0.0240(11)
C41' 0.035(4) 0.040(4) 0.041(4) 0.017(3) 0.010(3) 0.016(3)
S1' 0.0501(12) 0.0695(13) 0.0801(14) 0.0412(11) 0.0373(11) 0.0240(11)
C43 0.062(6) 0.062(5) 0.112(7) 0.009(5) 0.057(5) 0.022(4)
Cl1 0.0471(15) 0.0637(15) 0.0854(17) 0.0169(12) 0.0168(13) 0.0005(12)
Cl2 0.175(4) 0.094(2) 0.124(3) 0.059(2) 0.085(3) 0.078(2)
C43' 0.062(6) 0.062(5) 0.112(7) 0.009(5) 0.057(5) 0.022(4)
Cl1' 0.0471(15) 0.0637(15) 0.0854(17) 0.0169(12) 0.0168(13) 0.0005(12)
Cl2' 0.175(4) 0.094(2) 0.124(3) 0.059(2) 0.085(3) 0.078(2)
C43" 0.062(6) 0.062(5) 0.112(7) 0.009(5) 0.057(5) 0.022(4)
Cl1" 0.0471(15) 0.0637(15) 0.0854(17) 0.0169(12) 0.0168(13) 0.0005(12)
Cl2" 0.175(4) 0.094(2) 0.124(3) 0.059(2) 0.085(3) 0.078(2)
C42 0.038(3) 0.034(3) 0.067(4) 0.019(3) 0.011(3) 0.016(3)
S2 0.0246(7) 0.0498(9) 0.1176(14) 0.0385(9) 0.0111(8) 0.0049(6)

loop_
_atom_type_symbol
_atom_type_description
_atom_type_scat_dispersion_real
_atom_type_scat_dispersion_imag
_atom_type_scat_source
C C 0.0033 0.0016 'International Tables Vol C Tables 4.2.6.8 and 6.1.1.4'
H H 0.0000 0.0000 'International Tables Vol C Tables 4.2.6.8 and 6.1.1.4'
N N 0.0061 0.0033 'International Tables Vol C Tables 4.2.6.8 and 6.1.1.4'
S S 0.1246 0.1234 'International Tables Vol C Tables 4.2.6.8 and 6.1.1.4'
Ni Ni 0.3393 1.1124 'International Tables Vol C Tables 4.2.6.8 and 6.1.1.4'
Mo Mo -1.6832 0.6857 'International Tables Vol C Tables 4.2.6.8 and 6.1.1.4'
Cl Cl 0.1484 0.1585 'International Tables Vol C Tables 4.2.6.8 and 6.1.1.4'

loop_
_geom_angle_atom_site_label_1
_geom_angle_atom_site_label_2
_geom_angle_atom_site_label_3
_geom_angle
Mo2 Mo1 N4 90.68(9)
Mo2 Mo1 N7 89.77(9)
N4 Mo1 N7 87.83(12)
Mo2 Mo1 N1 89.94(10)
N4 Mo1 N1 85.25(13)
N7 Mo1 N1 173.07(13)
Mo2 Mo1 N10 89.54(9)
N4 Mo1 N10 178.77(12)
N7 Mo1 N10 93.38(12)
N1 Mo1 N10 93.54(13)
Mo2 Mo1 N13 177.96(9)
N4 Mo1 N13 91.28(13)
N7 Mo1 N13 90.86(13)
N1 Mo1 N13 89.67(13)
N10 Mo1 N13 88.48(13)
Mo1 Mo2 N11 94.91(10)
Mo1 Mo2 N5 93.95(9)
N11 Mo2 N5 171.08(13)
Mo1 Mo2 N2 94.14(10)
N11 Mo2 N2 91.42(13)
N5 Mo2 N2 86.81(13)
Mo1 Mo2 N8 95.23(9)
N11 Mo2 N8 91.79(13)
N5 Mo2 N8 88.52(13)
N2 Mo2 N8 169.80(13)
Mo1 Mo2 Ni1 178.42(2)
N11 Mo2 Ni1 84.82(10)
N5 Mo2 Ni1 86.30(9)
N2 Mo2 Ni1 84.32(10)
N8 Mo2 Ni1 86.33(9)
N14 Ni1 N3 94.65(15)
N14 Ni1 N9 96.10(15)
N3 Ni1 N9 169.22(14)
N14 Ni1 N12 95.64(14)
N3 Ni1 N12 88.77(14)
N9 Ni1 N12 90.99(13)
N14 Ni1 N6 94.51(14)
N3 Ni1 N6 89.43(13)
N9 Ni1 N6 88.91(13)
N12 Ni1 N6 169.80(14)
N14 Ni1 Mo2 178.44(11)
N3 Ni1 Mo2 84.70(10)
N9 Ni1 Mo2 84.53(10)
N12 Ni1 Mo2 85.77(10)
N6 Ni1 Mo2 84.07(9)
C1 N1 C5 117.2(4)
C1 N1 Mo1 122.0(3)
C5 N1 Mo1 119.5(3)
C5 N2 C6 122.9(4)
C5 N2 Mo2 116.7(3)
C6 N2 Mo2 120.1(3)
C6 N3 C10 118.6(4)
C6 N3 Ni1 123.8(3)
C10 N3 Ni1 117.6(3)
C11 N4 C15 118.0(4)
C11 N4 Mo1 122.6(3)
C15 N4 Mo1 119.2(3)
C15 N5 C16 121.2(4)
C15 N5 Mo2 117.8(3)
C16 N5 Mo2 118.9(3)
C20 N6 C16 117.7(4)
C20 N6 Ni1 116.8(3)
C16 N6 Ni1 125.0(3)
C21 N7 C25 117.9(4)
C21 N7 Mo1 121.3(3)
C25 N7 Mo1 120.8(3)
C26 N8 C25 121.2(3)
C26 N8 Mo2 118.4(3)
C25 N8 Mo2 118.0(3)
C30 N9 C26 118.3(4)
C30 N9 Ni1 115.7(3)
C26 N9 Ni1 125.5(3)
C35 N10 C31 117.5(4)
C35 N10 Mo1 119.5(3)
C31 N10 Mo1 122.6(3)
C35 N11 C36 121.9(4)
C35 N11 Mo2 117.5(3)
C36 N11 Mo2 119.8(3)
C36 N12 C40 119.7(4)
C36 N12 Ni1 123.2(3)
C40 N12 Ni1 117.0(3)
C41 N13 Mo1 150.8(4)
C41' N13 Mo1 134.5(8)
C42 N14 Ni1 162.0(4)
C2 C1 N1 124.1(5)
C1 C2 C3 118.3(5)
C4 C3 C2 119.5(5)
C3 C4 C5 119.6(5)
N1 C5 N2 114.3(4)
N1 C5 C4 121.0(5)
N2 C5 C4 124.3(4)
N3 C6 N2 115.6(4)
N3 C6 C7 119.4(4)
N2 C6 C7 124.7(5)
C8 C7 C6 120.1(5)
C7 C8 C9 120.4(5)
C8 C9 C10 117.0(5)
N3 C10 C9 124.2(5)
N4 C11 C12 123.7(5)
C11 C12 C13 119.0(4)
C14 C13 C12 118.8(5)
C13 C14 C15 120.3(4)
N4 C15 N5 115.2(4)
N4 C15 C14 120.0(4)
N5 C15 C14 124.7(4)
N6 C16 N5 115.1(4)
N6 C16 C17 120.0(4)
N5 C16 C17 124.6(4)
C18 C17 C16 121.3(4)
C17 C18 C19 118.7(4)
C20 C19 C18 118.5(4)
N6 C20 C19 123.8(4)
N7 C21 C22 123.5(4)
C21 C22 C23 118.8(4)
C24 C23 C22 119.4(4)
C23 C24 C25 119.8(4)
N7 C25 N8 114.4(4)
N7 C25 C24 120.3(4)
N8 C25 C24 125.1(4)
N9 C26 N8 115.4(4)
N9 C26 C27 119.1(4)
N8 C26 C27 125.1(4)
C28 C27 C26 120.7(4)
C27 C28 C29 120.1(5)
C28 C29 C30 117.9(5)
N9 C30 C29 123.8(5)
C32 C31 N10 123.6(5)
C31 C32 C33 119.6(5)
C34 C33 C32 118.2(5)
C33 C34 C35 120.9(5)
N10 C35 N11 115.1(4)
N10 C35 C34 120.0(4)
N11 C35 C34 124.8(4)
N12 C36 N11 116.5(4)
N12 C36 C37 118.9(4)
N11 C36 C37 124.4(4)
C38 C37 C36 120.4(5)
C37 C38 C39 119.9(5)
C40 C39 C38 117.6(5)
N12 C40 C39 123.5(5)
N13 C41 S1 176.6(6)
N13 C41' S1' 172.2(14)
Cl2 C43 Cl1 111.5(5)
Cl1' C43' Cl2' 115.8(8)
Cl1" C43" Cl2" 114.1(9)
N14 C42 S2 178.7(5)

loop_
_geom_bond_atom_site_label_1
_geom_bond_atom_site_label_2
_geom_bond_distance
Mo1 Mo2 2.1037(5)
Mo1 N4 2.188(3)
Mo1 N7 2.195(3)
Mo1 N1 2.201(3)
Mo1 N10 2.211(3)
Mo1 N13 2.333(4)
Mo2 N11 2.121(3)
Mo2 N5 2.125(3)
Mo2 N2 2.133(3)
Mo2 N8 2.133(3)
Mo2 Ni1 2.5463(6)
Ni1 N14 2.032(4)
Ni1 N3 2.086(4)
Ni1 N9 2.097(3)
Ni1 N12 2.100(3)
Ni1 N6 2.135(3)
N1 C1 1.359(6)
N1 C5 1.362(5)
N2 C5 1.379(6)
N2 C6 1.382(5)
N3 C6 1.345(6)
N3 C10 1.355(5)
N4 C11 1.355(5)
N4 C15 1.361(5)
N5 C15 1.376(5)
N5 C16 1.389(5)
N6 C20 1.355(5)
N6 C16 1.358(5)
N7 C21 1.356(5)
N7 C25 1.371(5)
N8 C26 1.385(5)
N8 C25 1.387(5)
N9 C30 1.345(5)
N9 C26 1.371(5)
N10 C35 1.361(5)
N10 C31 1.367(5)
N11 C35 1.371(5)
N11 C36 1.384(5)
N12 C36 1.352(5)
N12 C40 1.353(5)
N13 C41 1.163(7)
N13 C41' 1.288(10)
N14 C42 1.137(6)
C1 C2 1.353(6)
C2 C3 1.386(7)
C3 C4 1.372(7)
C4 C5 1.392(6)
C6 C7 1.419(6)
C7 C8 1.369(7)
C8 C9 1.377(8)
C9 C10 1.379(6)
C11 C12 1.369(6)
C12 C13 1.378(6)
C13 C14 1.375(6)
C14 C15 1.414(6)
C16 C17 1.397(6)
C17 C18 1.363(6)
C18 C19 1.379(6)
C19 C20 1.369(6)
C21 C22 1.359(6)
C22 C23 1.388(7)
C23 C24 1.368(6)
C24 C25 1.403(5)
C26 C27 1.414(6)
C27 C28 1.351(6)
C28 C29 1.375(6)
C29 C30 1.377(6)
C31 C32 1.361(6)
C32 C33 1.385(7)
C33 C34 1.369(6)
C34 C35 1.417(6)
C36 C37 1.419(6)
C37 C38 1.368(6)
C38 C39 1.392(6)
C39 C40 1.370(6)
C41 S1 1.668(7)
C41' S1' 1.693(9)
C43 Cl2 1.705(7)
C43 Cl1 1.718(8)
C43' Cl1' 1.769(9)
C43' Cl2' 1.769(9)
C43" Cl1" 1.731(10)
C43" Cl2" 1.758(10)
C42 S2 1.643(5)
